data_1568073
loop_
_publ_author_name
'Li, Bin'
'Yu, Ying'
'Xin, Mingyang'
'Xu, Jialiang'
'Zhao, Tianzhe'
'Kang, Huimin'
'Xing, Guoxiang'
'Zhao, Peisheng'
'Zhang, Tianyong'
'Jiang, Shuang'

_publ_section_title
;
 Second-order nonlinear optical properties of copper-based hybrid
 organic-inorganic perovskites induced by chiral amines.
;
_journal_issue 4
_journal_name_full Nanoscale
_journal_page_first 1595
_journal_page_last 1601
_journal_paper_doi 10.1039/d2nr05022f
_journal_volume 15
_journal_year 2023
_chemical_absolute_configuration ad
_chemical_formula_moiety 'Cl2 Cu0.5, Cl3 Cu, Cl5 Cu1.5, 2(Cl), 6(C8 H18 N)'
_chemical_formula_sum 'C48 H108 Cl12 Cu3 N6'
_chemical_formula_weight 1385.42
_space_group_crystal_system monoclinic
_space_group_IT_number 5
_space_group_name_Hall 'I 2y'
_space_group_name_H-M_alt 'I 1 2 1'
_atom_sites_solution_hydrogens geom
_atom_sites_solution_primary iterative
_audit_creation_date 2022-01-06
_audit_creation_method
;
Olex2 1.5
(compiled 2021.12.09 svn.r5202d8cf for OlexSys, GUI svn.r6439)
;
_audit_update_record
;
2022-09-09 deposited with the CCDC.	2022-12-04 downloaded from the CCDC.
;
_cell_angle_alpha 90
_cell_angle_beta 107.039(3)
_cell_angle_gamma 90
_cell_formula_units_Z 4
_cell_length_a 20.4795(5)
_cell_length_b 18.1694(4)
_cell_length_c 19.6068(6)
_cell_measurement_reflns_used 30693
_cell_measurement_temperature 200.00(10)
_cell_measurement_theta_max 30.1150
_cell_measurement_theta_min 2.2300
_cell_volume 6975.5(3)
_computing_cell_refinement 'CrysAlisPro 1.171.40.84a (Rigaku OD, 2020)'
_computing_data_collection 'CrysAlisPro 1.171.40.84a (Rigaku OD, 2020)'
_computing_data_reduction 'CrysAlisPro 1.171.40.84a (Rigaku OD, 2020)'
_computing_molecular_graphics 'Olex2 1.5 (Dolomanov et al., 2009)'
_computing_publication_material 'Olex2 1.5 (Dolomanov et al., 2009)'
_computing_structure_refinement 'SHELXL 2018/3 (Sheldrick, 2015)'
_computing_structure_solution 'olex2.solve 1.5 (Bourhis et al., 2015)'
_diffrn_ambient_environment N~2~
_diffrn_ambient_temperature 200.00(10)
_diffrn_detector 'Hybrid Pixel Array Detector'
_diffrn_detector_area_resol_mean 10.0000
_diffrn_detector_type HyPix
_diffrn_measured_fraction_theta_full 0.999
_diffrn_measured_fraction_theta_max 0.845
_diffrn_measurement_details
;
List of Runs (angles in degrees, time in seconds):

  # Type    Start    End  Width  t~exp~   \w     \q     \k     \f   Frames
#--------------------------------------------------------------------------
  1  \w    -56.00   4.00   0.50    1.00    --    4.99 -19.00   0.00  120
  2  \w    -51.00   3.00   0.50    1.00    --    4.99 -19.00 120.00  108
  3  \w     -3.00  24.00   0.50    1.00    --    4.99  97.00  58.00   54
  4  \w    -49.00  -6.00   0.50    1.00    --    4.99 -19.00-120.00   86
  5  \w    -21.00  36.00   0.50    1.00    --    4.99 -99.00  90.00  114
  6  \w    -23.00  24.00   0.50    1.00    --   -6.79 -99.00 150.00   94
  7  \w    -23.00  26.00   0.50    1.00    --   -6.79 -99.00 -90.00   98
  8  \w    -21.00  35.00   0.50    1.00    --    4.99 -99.00-180.00  112
  9  \w    -15.00  13.00   0.50    1.00    --   -6.79 -97.00 -49.00   56
 10  \w    -28.00  37.00   0.50    1.00    --    4.99 -97.00 -49.00  130
 11  \w    -32.00  26.00   0.50    1.00    --   -6.79  97.00  58.00  116
;
_diffrn_measurement_device 'four-circle diffractometer'
_diffrn_measurement_device_type 'XtaLAB Synergy, Single source at offset/far, HyPix'
_diffrn_measurement_method '\w scans'
_diffrn_orient_matrix_type 'CrysAlisPro convention (1999,Acta A55,543-557)'
_diffrn_orient_matrix_UB_11 -0.0118898000
_diffrn_orient_matrix_UB_12 -0.0365613000
_diffrn_orient_matrix_UB_13 -0.0080727000
_diffrn_orient_matrix_UB_21 -0.0056058000
_diffrn_orient_matrix_UB_22 -0.0028753000
_diffrn_orient_matrix_UB_23 0.0339231000
_diffrn_orient_matrix_UB_31 -0.0337552000
_diffrn_orient_matrix_UB_32 0.0133585000
_diffrn_orient_matrix_UB_33 -0.0147346000
_diffrn_radiation_monochromator mirror
_diffrn_radiation_probe x-ray
_diffrn_radiation_type 'Mo K\a'
_diffrn_radiation_wavelength 0.71073
_diffrn_reflns_av_R_equivalents 0.0402
_diffrn_reflns_av_unetI/netI 0.0409
_diffrn_reflns_Laue_measured_fraction_full 0.999
_diffrn_reflns_Laue_measured_fraction_max 0.845
_diffrn_reflns_limit_h_max 28
_diffrn_reflns_limit_h_min -27
_diffrn_reflns_limit_k_max 25
_diffrn_reflns_limit_k_min -25
_diffrn_reflns_limit_l_max 26
_diffrn_reflns_limit_l_min -24
_diffrn_reflns_number 65436
_diffrn_reflns_point_group_measured_fraction_full 0.998
_diffrn_reflns_point_group_measured_fraction_max 0.795
_diffrn_reflns_theta_full 25.242
_diffrn_reflns_theta_max 30.755
_diffrn_reflns_theta_min 2.080
_diffrn_source 'micro-focus sealed X-ray tube'
_diffrn_source_type 'PhotonJet (Mo) X-ray Source'
_exptl_absorpt_coefficient_mu 1.400
_exptl_absorpt_correction_T_max 1.00000
_exptl_absorpt_correction_T_min 0.56402
_exptl_absorpt_correction_type multi-scan
_exptl_absorpt_process_details
;
CrysAlisPro 1.171.40.84a (Rigaku Oxford Diffraction, 2020)
Empirical absorption correction using spherical harmonics,
implemented in SCALE3 ABSPACK scaling algorithm.
;
_exptl_crystal_colour 'clear light brown'
_exptl_crystal_density_diffrn 1.319
_exptl_crystal_description needle
_exptl_crystal_F_000 2916
_exptl_crystal_size_max 0.15
_exptl_crystal_size_mid 0.15
_exptl_crystal_size_min 0.15
_refine_diff_density_max 0.532
_refine_diff_density_min -0.446
_refine_diff_density_rms 0.067
_refine_ls_abs_structure_details
;
 Flack x determined using 5675 quotients [(I+)-(I-)]/[(I+)+(I-)]
 (Parsons and Flack (2004), Acta Cryst. A60, s61).
;
_refine_ls_abs_structure_Flack 0.013(6)
_refine_ls_extinction_method none
_refine_ls_goodness_of_fit_ref 1.089
_refine_ls_hydrogen_treatment constr
_refine_ls_matrix_type full
_refine_ls_number_parameters 666
_refine_ls_number_reflns 17343
_refine_ls_number_restraints 795
_refine_ls_restrained_S_all 1.124
_refine_ls_R_factor_all 0.0550
_refine_ls_R_factor_gt 0.0398
_refine_ls_shift/su_max 0.001
_refine_ls_shift/su_mean 0.000
_refine_ls_structure_factor_coef Fsqd
_refine_ls_weighting_details 'w=1/[\s^2^(Fo^2^)+(0.0605P)^2^+1.3575P] where P=(Fo^2^+2Fc^2^)/3'
_refine_ls_weighting_scheme calc
_refine_ls_wR_factor_gt 0.1078
_refine_ls_wR_factor_ref 0.1144
_reflns_Friedel_coverage 0.829
_reflns_Friedel_fraction_full 0.996
_reflns_Friedel_fraction_max 0.742
_reflns_number_gt 13675
_reflns_number_total 17343
_reflns_threshold_expression 'I > 2\s(I)'
_cod_data_source_file d2nr05022f2.cif
_cod_data_source_block exp_110
_cod_depositor_comments 'Adding full bibliography for 1568070--1568073.cif.'
_cod_database_code 1568073
_shelxl_version_number 2013-4
_chemical_oxdiff_formula 'C16 H34 N2 Cu Cl4'
_shelx_space_group_comment
;
The symmetry employed for this shelxl refinement is uniquely defined
by the following loop, which should always be used as a source of
symmetry information in preference to the above space-group names.
They are only intended as comments.
;
_diffrn_oxdiff_digest_frames
;
01a1429a82b15e9e85286be9d1c40ae04b010881855
;
_reflns_odcompleteness_completeness 99.95
_reflns_odcompleteness_iscentric 1
_reflns_odcompleteness_theta 26.32
_olex2_refinement_description
;
1. Restrained distances
 C2-C1 = C2-C8 = C1-C4 = C4-C5 = C5-C6 = C6-C8
 1.54 with sigma of 0.02
 C2-C4 = C2-C6 = C1-C5 = C4-C6 = C5-C8
 2.54 with sigma of 0.04
 C2-C1 \\sim C1-C4 \\sim C4-C5 \\sim C5-C6 \\sim C6-C8 \\sim C8-C2
 with sigma of 0.02
 C2-C6 \\sim C4-C6 \\sim C1-C8 \\sim C1-C5 \\sim C5-C8 \\sim C2-C4
 with sigma of 0.04
 C9-C10 \\sim C10-C11 \\sim C11-C12 \\sim C12-C13 \\sim C13-C14 \\sim C14-C9
 with sigma of 0.02
 C9-C13 \\sim C11-C13 \\sim C10-C14 \\sim C10-C12 \\sim C12-C14 \\sim C9-C11
 with sigma of 0.04
 C11-C13 \\sim C11A-C13A
 with sigma of 0.04
 C9-C14 \\sim C9A-C14A
 with sigma of 0.02
 C00Y-C14 \\sim C00Y-C14A
 with sigma of 0.02
 C9-C10 \\sim C9A-C10A
 with sigma of 0.02
 C10-C12 \\sim C10A-C12A
 with sigma of 0.04
 C11-C12 \\sim C11A-C12A
 with sigma of 0.02
 C12-C13 \\sim C12A-C13A
 with sigma of 0.02
 C10-C11 \\sim C10A-C11A
 with sigma of 0.02
 C13-C14 \\sim C13A-C14A
 with sigma of 0.02
 C10-C14 \\sim C10A-C14A
 with sigma of 0.04
 C12-C14 \\sim C12A-C14A
 with sigma of 0.04
 C00Y-C9 \\sim C00Y-C9A
 with sigma of 0.04
 C00Y-C13 \\sim C00Y-C13A
 with sigma of 0.04
 C9-C11 \\sim C9A-C11A
 with sigma of 0.04
 C9-C13 \\sim C9A-C13A
 with sigma of 0.04
2. Uiso/Uaniso restraints and constraints
C2 \\sim C1 \\sim C4 \\sim C5 \\sim C6 \\sim C8: within 2A with sigma of 0.04
and sigma for terminal atoms of 0.08 within 2A
C9 \\sim C10 \\sim C11 \\sim C12 \\sim C13 \\sim C14: within 2A with sigma of
0.04 and sigma for terminal atoms of 0.08 within 2A
Uanis(C6) \\sim Ueq, Uanis(C8) \\sim Ueq, Uanis(C2) \\sim Ueq, Uanis(C4) \\sim
Ueq, Uanis(C1) \\sim Ueq, Uanis(C5) \\sim Ueq: with sigma of 0.01 and sigma for
terminal atoms of 0.01
Uanis(C11A) \\sim Ueq: with sigma of 0.01 and sigma for terminal atoms of 0.02
Uanis(C13) \\sim Ueq, Uanis(C12) \\sim Ueq, Uanis(C11) \\sim Ueq: with sigma of
0.01 and sigma for terminal atoms of 0.02
Uanis(C01J) \\sim Ueq: with sigma of 0.01 and sigma for terminal atoms of 0.02
3. Rigid body (RIGU) restrains
 C2, C1, C4, C5, C6, C8
 with sigma for 1-2 distances of 0.004 and sigma for 1-3 distances of 0.004
 C9, C10, C11, C12, C13, C14
 with sigma for 1-2 distances of 0.004 and sigma for 1-3 distances of 0.004
 All non-hydrogen atoms
 with sigma for 1-2 distances of 0.005 and sigma for 1-3 distances of 0.005
4. Others
 Sof(H00D)=Sof(C9A)=Sof(H9AA)=Sof(H9AB)=Sof(C10A)=Sof(H10C)=Sof(H10D)=
 Sof(C11A)=Sof(H11C)=Sof(H11D)=Sof(C12A)=Sof(H12C)=Sof(H12D)=Sof(C13A)=
 Sof(H13C)=Sof(H13D)=Sof(C14A)=Sof(H14A)=1-FVAR(1)
 Sof(H00Y)=Sof(C9)=Sof(H9A)=Sof(H9B)=Sof(C10)=Sof(H10A)=Sof(H10B)=Sof(C11)=
 Sof(H11A)=Sof(H11B)=Sof(C12)=Sof(H12A)=Sof(H12B)=Sof(C13)=Sof(H13A)=Sof(H13B)=
 Sof(C14)=Sof(H14)=FVAR(1)
5.a Free rotating group:
 C9(C10,C11,C12,C13,C14), C9A(C10A,C11A,C12A,C13A,C14A)
5.b Ternary CH refined with riding coordinates:
 C00J(H00J), C00N(H00P), C00P(H00R), C00Q(H00Q), C00T(H00X), C00Y(H00Y),
 C00Y(H00D), C012(H012), C018(H018), C01A(H01), C01F(H5AA), C6(H6), C14(H14),
 C14A(H14A)
5.c Secondary CH2 refined with riding coordinates:
 C00R(H00H,H00I), C00S(H00V,H00W), C00U(H00Z,HD), C00V(H1AA,HE), C00W(H00K,
 H00L), C00X(H00,HF), C00Z(H2AA,HG), C011(H01D,H01E), C013(H01F,H01G),
 C014(H01Z,HH), C017(H01M,H01N), C019(H01U,H01V), C01B(H01O,H01P), C01C(H3AA,
 HI), C01E(H4AA,HJ), C01G(H01W,H01X), C01J(H01Q,H01R), C01K(H01S,H01T),
 C01Q(H01H,H01I), C7(H7A,H7B), C2(H2A,H2B), C1(H1A,H1B), C4(H4A,H4B), C5(H5A,
 H5B), C8(H8A,H8B), C9(H9A,H9B), C10(H10A,H10B), C11(H11A,H11B), C12(H12A,H12B),
  C13(H13A,H13B), C9A(H9AA,H9AB), C10A(H10C,H10D), C11A(H11C,H11D), C12A(H12C,
 H12D), C13A(H13C,H13D)
5.d Idealised Me refined as rotating group:
 N00H(H00E,H00F,H00G), N00I(H00M,H00N,H00O), N00K(H00S,H00T,H00U), N00L(H00A,
 H00B,H00C), N00M(H0AA,H,HA), N00O(H7AA,HB,HC), C010(H01A,H01B,H01C), C015(H01J,
 H01K,H01L), C01I(H6AA,HK,HL), C01L(H8AA,HM,HN), C01M(H01Y,HO,HP), C3(H3A,H3B,
 H3C)
;
_olex2_submission_special_instructions 'No special instructions were received'
_oxdiff_exptl_absorpt_empirical_details
;
Empirical correction (ABSPACK) includes:
- Absorption correction using spherical harmonics
- Frame scaling
;
_oxdiff_exptl_absorpt_empirical_full_max 1.468
_oxdiff_exptl_absorpt_empirical_full_min 0.655

loop_
_space_group_symop_operation_xyz
'x, y, z'
'-x, y, -z'
'x+1/2, y+1/2, z+1/2'
'-x+1/2, y+1/2, -z+1/2'

loop_
_atom_site_label
_atom_site_type_symbol
_atom_site_fract_x
_atom_site_fract_y
_atom_site_fract_z
_atom_site_U_iso_or_equiv
_atom_site_adp_type
_atom_site_occupancy
_atom_site_site_symmetry_order
_atom_site_calc_flag
_atom_site_refinement_flags_posn
_atom_site_refinement_flags_adp
_atom_site_refinement_flags_occupancy
_atom_site_disorder_assembly
_atom_site_disorder_group
Cu01 Cu 0.5000 0.00206(5) 1.0000 0.0321(2) Uani 1 2 d S TU P . .
Cu02 Cu 0.58662(3) 0.18947(3) 1.00847(4) 0.03861(17) Uani 1 1 d . U . . .
Cu03 Cu 0.41287(3) 0.26181(3) 0.49045(3) 0.03167(14) Uani 1 1 d . U . . .
Cu04 Cu 0.5000 0.44475(4) 0.5000 0.0310(2) Uani 1 2 d S TU P . .
Cl05 Cl 0.47391(7) -0.03808(8) 0.88527(7) 0.0425(3) Uani 1 1 d . U . . .
Cl06 Cl 0.60634(6) 0.03835(7) 1.00418(7) 0.0349(3) Uani 1 1 d . U . . .
Cl07 Cl 0.35294(7) 0.23551(8) 0.56764(7) 0.0417(3) Uani 1 1 d . U . . .
Cl08 Cl 0.51649(7) 0.18175(9) 1.08186(7) 0.0446(3) Uani 1 1 d . U . . .
Cl09 Cl 0.39301(6) 0.41085(7) 0.49406(7) 0.0344(3) Uani 1 1 d . U . . .
Cl0A Cl 0.67963(8) 0.20552(10) 1.10205(9) 0.0613(5) Uani 1 1 d . U . . .
Cl0B Cl 0.48445(6) 0.26442(8) 0.41864(7) 0.0394(3) Uani 1 1 d . U . . .
Cl0C Cl 0.28790(6) 0.47398(8) 0.62047(7) 0.0446(3) Uani 1 1 d . U . . .
Cl0D Cl 0.52759(7) 0.48308(9) 0.61525(7) 0.0456(3) Uani 1 1 d . U . . .
Cl0E Cl 0.64223(8) 0.21985(9) 0.92873(9) 0.0522(4) Uani 1 1 d . U . . .
Cl0F Cl 0.32084(7) 0.24625(8) 0.39515(7) 0.0435(3) Uani 1 1 d . U . . .
Cl0G Cl 0.72088(7) -0.01228(10) 0.87003(8) 0.0566(4) Uani 1 1 d . U . . .
N00H N 0.5812(2) 0.0737(3) 0.8361(2) 0.0425(11) Uani 1 1 d . U . . .
H00E H 0.6173 0.0443 0.8433 0.051 Uiso 1 1 calc GR . . . .
H00F H 0.5470 0.0491 0.8451 0.051 Uiso 1 1 calc GR . . . .
H00G H 0.5920 0.1124 0.8651 0.051 Uiso 1 1 calc GR . . . .
N00I N 0.3263(2) 0.0480(3) 0.8274(2) 0.0402(10) Uani 1 1 d . U . . .
H00M H 0.3632 0.0200 0.8332 0.048 Uiso 1 1 calc GR . . . .
H00N H 0.2950 0.0232 0.8414 0.048 Uiso 1 1 calc GR . . . .
H00O H 0.3376 0.0887 0.8534 0.048 Uiso 1 1 calc GR . . . .
C00J C 0.5596(3) 0.0996(4) 0.7602(3) 0.0452(14) Uani 1 1 d . U . . .
H00J H 0.5243 0.1370 0.7564 0.054 Uiso 1 1 calc R . . . .
N00K N 0.4212(2) 0.3781(2) 0.6657(2) 0.0349(10) Uani 1 1 d . U . . .
H00S H 0.4066 0.3400 0.6367 0.042 Uiso 1 1 calc GR . . . .
H00T H 0.4576 0.3980 0.6568 0.042 Uiso 1 1 calc GR . . . .
H00U H 0.3881 0.4116 0.6585 0.042 Uiso 1 1 calc GR . . . .
N00L N 0.2306(2) 0.3618(3) 0.4854(3) 0.0507(12) Uani 1 1 d . U . . .
H00A H 0.2347 0.3937 0.4524 0.061 Uiso 1 1 calc GR . . . .
H00B H 0.2563 0.3225 0.4848 0.061 Uiso 1 1 calc GR . . . .
H00C H 0.2443 0.3829 0.5282 0.061 Uiso 1 1 calc GR . . . .
N00M N 0.6717(2) 0.3985(3) 0.6847(2) 0.0413(10) Uani 1 1 d . U . . .
H0AA H 0.6690 0.3546 0.6640 0.050 Uiso 1 1 calc GR . . . .
H H 0.6991 0.4275 0.6688 0.050 Uiso 1 1 calc GR . . . .
HA H 0.6303 0.4185 0.6743 0.050 Uiso 1 1 calc GR . . . .
C00N C 0.2982(3) 0.0679(3) 0.7514(3) 0.0444(13) Uani 1 1 d . U . . .
H00P H 0.2579 0.0985 0.7480 0.053 Uiso 1 1 calc R . . . .
N00O N 0.7709(3) 0.0983(3) 1.0007(3) 0.0543(12) Uani 1 1 d . U . . .
H7AA H 0.7498 0.0696 0.9641 0.065 Uiso 1 1 calc GR . . . .
HB H 0.7446 0.1368 1.0023 0.065 Uiso 1 1 calc GR . . . .
HC H 0.7790 0.0729 1.0411 0.065 Uiso 1 1 calc GR . . . .
C00P C 0.2719(4) -0.0016(4) 0.7062(3) 0.0610(16) Uani 1 1 d . U . . .
H00R H 0.2397 -0.0263 0.7271 0.073 Uiso 1 1 calc R . . . .
C00Q C 0.5262(3) 0.0369(4) 0.7115(3) 0.0557(16) Uani 1 1 d . U . . .
H00Q H 0.4881 0.0194 0.7278 0.067 Uiso 1 1 calc R . . . .
C00R C 0.4597(4) 0.0006(6) 0.5860(4) 0.093(3) Uani 1 1 d . U . . .
H00H H 0.4209 -0.0159 0.6008 0.112 Uiso 1 1 calc R . . . .
H00I H 0.4427 0.0182 0.5373 0.112 Uiso 1 1 calc R . . . .
C00S C 0.4997(3) 0.3873(3) 0.8692(3) 0.0484(14) Uani 1 1 d . U . . .
H00V H 0.4581 0.3776 0.8818 0.058 Uiso 1 1 calc R . . . .
H00W H 0.5251 0.3416 0.8742 0.058 Uiso 1 1 calc R . . . .
C00T C 0.4809(2) 0.4121(3) 0.7916(3) 0.0349(11) Uani 1 1 d . U . . .
H00X H 0.5237 0.4188 0.7796 0.042 Uiso 1 1 calc R . . . .
C00U C 0.4899(4) 0.5428(4) 0.8339(3) 0.0624(17) Uani 1 1 d . U . . .
H00Z H 0.5316 0.5513 0.8212 0.075 Uiso 1 1 calc R . . . .
HD H 0.4651 0.5889 0.8289 0.075 Uiso 1 1 calc R . . . .
C00V C 0.7529(4) 0.4560(4) 0.8811(3) 0.076(2) Uani 1 1 d . U . . .
H1AA H 0.7926 0.4241 0.8919 0.091 Uiso 1 1 calc R . . . .
HE H 0.7188 0.4330 0.8996 0.091 Uiso 1 1 calc R . . . .
C00W C 0.5733(4) -0.0290(4) 0.7137(4) 0.0679(18) Uani 1 1 d . U . . .
H00K H 0.5901 -0.0471 0.7623 0.082 Uiso 1 1 calc R . . . .
H00L H 0.6122 -0.0136 0.6986 0.082 Uiso 1 1 calc R . . . .
C00X C 0.4463(3) 0.4853(3) 0.7835(3) 0.0504(13) Uani 1 1 d . U . . .
H00 H 0.4028 0.4803 0.7935 0.060 Uiso 1 1 calc R . . . .
HF H 0.4373 0.5020 0.7347 0.060 Uiso 1 1 calc R . . . .
C00Y C 0.1586(3) 0.3393(3) 0.4699(4) 0.0570(14) Uani 1 1 d D U . . .
H00Y H 0.1321 0.3828 0.4748 0.068 Uiso 0.761(9) 1 calc R . . A 1
H00D H 0.1305 0.3797 0.4789 0.068 Uiso 0.239(9) 1 calc R . . A 2
C00Z C 0.7148(4) 0.5844(4) 0.8998(4) 0.076(2) Uani 1 1 d . U . . .
H2AA H 0.7297 0.6312 0.9229 0.092 Uiso 1 1 calc R . . . .
HG H 0.6783 0.5658 0.9172 0.092 Uiso 1 1 calc R . . . .
C010 C 0.6191(3) 0.1376(3) 0.7463(3) 0.0586(14) Uani 1 1 d . U . . .
H01A H 0.6349 0.1760 0.7808 0.088 Uiso 1 1 calc GR . . . .
H01B H 0.6054 0.1584 0.6993 0.088 Uiso 1 1 calc GR . . . .
H01C H 0.6552 0.1027 0.7500 0.088 Uiso 1 1 calc GR . . . .
C011 C 0.5085(5) -0.0645(6) 0.5889(4) 0.098(3) Uani 1 1 d . U . . .
H01D H 0.4844 -0.1040 0.5586 0.117 Uiso 1 1 calc R . . . .
H01E H 0.5461 -0.0491 0.5716 0.117 Uiso 1 1 calc R . . . .
C012 C 0.4403(3) 0.3522(3) 0.7423(3) 0.0388(12) Uani 1 1 d . U . . .
H012 H 0.3981 0.3437 0.7549 0.047 Uiso 1 1 calc R . . . .
C013 C 0.4957(4) 0.0645(5) 0.6347(4) 0.073(2) Uani 1 1 d . U . . .
H01F H 0.5317 0.0844 0.6172 0.087 Uiso 1 1 calc R . . . .
H01G H 0.4631 0.1035 0.6339 0.087 Uiso 1 1 calc R . . . .
C014 C 0.6686(3) 0.5218(4) 0.7803(4) 0.0600(16) Uani 1 1 d . U . . .
H01Z H 0.6285 0.5026 0.7912 0.072 Uiso 1 1 calc R . . . .
HH H 0.6563 0.5306 0.7294 0.072 Uiso 1 1 calc R . . . .
C015 C 0.3487(3) 0.1167(4) 0.7302(3) 0.0622(15) Uani 1 1 d . U . . .
H01J H 0.3556 0.1611 0.7580 0.093 Uiso 1 1 calc GR . . . .
H01K H 0.3313 0.1289 0.6805 0.093 Uiso 1 1 calc GR . . . .
H01L H 0.3914 0.0913 0.7386 0.093 Uiso 1 1 calc GR . . . .
C017 C 0.3269(5) -0.0555(5) 0.7059(4) 0.089(3) Uani 1 1 d . U . . .
H01M H 0.3509 -0.0697 0.7545 0.106 Uiso 1 1 calc R . . . .
H01N H 0.3594 -0.0330 0.6850 0.106 Uiso 1 1 calc R . . . .
C018 C 0.8372(3) 0.1246(5) 0.9916(4) 0.077(2) Uani 1 1 d . U . . .
H018 H 0.8667 0.0818 0.9925 0.092 Uiso 1 1 calc R . . . .
C019 C 0.5075(4) 0.5168(4) 0.9108(4) 0.0601(16) Uani 1 1 d . U . . .
H01U H 0.5374 0.5524 0.9415 0.072 Uiso 1 1 calc R . . . .
H01V H 0.4660 0.5138 0.9251 0.072 Uiso 1 1 calc R . . . .
C01A C 0.7004(3) 0.3898(4) 0.7648(3) 0.0526(15) Uani 1 1 d . U . . .
H01 H 0.6640 0.3713 0.7834 0.063 Uiso 1 1 calc R . . . .
C01B C 0.2021(5) -0.0519(8) 0.5880(4) 0.121(4) Uani 1 1 d . U . . .
H01O H 0.1719 -0.0755 0.6113 0.145 Uiso 1 1 calc R . . . .
H01P H 0.1755 -0.0393 0.5398 0.145 Uiso 1 1 calc R . . . .
C01C C 0.7733(4) 0.5312(5) 0.9178(4) 0.077(2) Uani 1 1 d . U . . .
H3AA H 0.7890 0.5242 0.9691 0.092 Uiso 1 1 calc R . . . .
HI H 0.8108 0.5516 0.9031 0.092 Uiso 1 1 calc R . . . .
C01E C 0.6886(3) 0.5954(4) 0.8196(4) 0.0696(18) Uani 1 1 d . U . . .
H4AA H 0.7238 0.6189 0.8031 0.084 Uiso 1 1 calc R . . . .
HJ H 0.6492 0.6277 0.8084 0.084 Uiso 1 1 calc R . . . .
C01F C 0.7239(3) 0.4648(4) 0.7995(3) 0.0523(14) Uani 1 1 d . U . . .
H5AA H 0.7612 0.4820 0.7816 0.063 Uiso 1 1 calc R . . . .
C01G C 0.5417(3) 0.4431(4) 0.9205(3) 0.0564(15) Uani 1 1 d . U . . .
H01W H 0.5484 0.4264 0.9690 0.068 Uiso 1 1 calc R . . . .
H01X H 0.5862 0.4476 0.9128 0.068 Uiso 1 1 calc R . . . .
C01I C 0.7564(4) 0.3318(4) 0.7781(4) 0.084(2) Uani 1 1 d . U . . .
H6AA H 0.7392 0.2889 0.7499 0.126 Uiso 1 1 calc GR . . . .
HK H 0.7706 0.3188 0.8277 0.126 Uiso 1 1 calc GR . . . .
HL H 0.7946 0.3512 0.7649 0.126 Uiso 1 1 calc GR . . . .
C01J C 0.2951(6) -0.1246(5) 0.6623(5) 0.124(4) Uani 1 1 d . U . . .
H01Q H 0.3308 -0.1599 0.6630 0.149 Uiso 1 1 calc R . . . .
H01R H 0.2633 -0.1476 0.6840 0.149 Uiso 1 1 calc R . . . .
C01K C 0.2325(5) 0.0202(5) 0.6297(4) 0.098(3) Uani 1 1 d . U . . .
H01S H 0.2628 0.0442 0.6068 0.118 Uiso 1 1 calc R . . . .
H01T H 0.1960 0.0541 0.6300 0.118 Uiso 1 1 calc R . . . .
C01L C 0.8214(5) 0.1619(7) 0.9171(6) 0.125(4) Uani 1 1 d . U . . .
H8AA H 0.8072 0.2118 0.9203 0.188 Uiso 1 1 calc GR . . . .
HM H 0.7856 0.1354 0.8835 0.188 Uiso 1 1 calc GR . . . .
HN H 0.8617 0.1614 0.9015 0.188 Uiso 1 1 calc GR . . . .
C01M C 0.4769(3) 0.2803(3) 0.7468(3) 0.0541(13) Uani 1 1 d . U . . .
H01Y H 0.4503 0.2474 0.7110 0.081 Uiso 1 1 calc GR . . . .
HO H 0.4832 0.2590 0.7931 0.081 Uiso 1 1 calc GR . . . .
HP H 0.5206 0.2881 0.7393 0.081 Uiso 1 1 calc GR . . . .
C01Q C 0.5355(5) -0.0913(5) 0.6649(4) 0.092(3) Uani 1 1 d . U . . .
H01H H 0.5664 -0.1322 0.6670 0.110 Uiso 1 1 calc R . . . .
H01I H 0.4979 -0.1085 0.6814 0.110 Uiso 1 1 calc R . . . .
C7 C 0.2578(5) -0.1042(6) 0.5854(4) 0.101(3) Uani 1 1 d . U . . .
H7A H 0.2890 -0.0811 0.5630 0.122 Uiso 1 1 calc R . . . .
H7B H 0.2388 -0.1478 0.5583 0.122 Uiso 1 1 calc R . . . .
C3 C 0.1345(4) 0.3150(5) 0.3933(4) 0.085(2) Uani 1 1 d . U . . .
H3A H 0.1506 0.2661 0.3893 0.128 Uiso 1 1 calc GR . . . .
H3B H 0.1519 0.3480 0.3646 0.128 Uiso 1 1 calc GR . . . .
H3C H 0.0854 0.3154 0.3771 0.128 Uiso 1 1 calc GR . . . .
C2 C 0.9840(8) 0.2335(10) 1.0977(8) 0.214(6) Uani 1 1 d D U . . .
H2A H 0.9598 0.2798 1.0958 0.257 Uiso 1 1 calc R . . . .
H2B H 1.0282 0.2428 1.0906 0.257 Uiso 1 1 calc R . . . .
C1 C 0.9913(7) 0.1929(9) 1.1684(7) 0.175(5) Uani 1 1 d D U . . .
H1A H 1.0101 0.1442 1.1665 0.210 Uiso 1 1 calc R . . . .
H1B H 1.0223 0.2196 1.2074 0.210 Uiso 1 1 calc R . . . .
C4 C 0.9242(8) 0.1868(10) 1.1805(7) 0.211(6) Uani 1 1 d D U . . .
H4A H 0.9279 0.1596 1.2241 0.253 Uiso 1 1 calc R . . . .
H4B H 0.9060 0.2353 1.1848 0.253 Uiso 1 1 calc R . . . .
C5 C 0.8798(7) 0.1481(9) 1.1195(7) 0.181(5) Uani 1 1 d D U . . .
H5A H 0.8958 0.0977 1.1216 0.217 Uiso 1 1 calc R . . . .
H5B H 0.8346 0.1465 1.1259 0.217 Uiso 1 1 calc R . . . .
C6 C 0.8724(6) 0.1751(8) 1.0484(6) 0.150(4) Uani 1 1 d D U . . .
H6 H 0.8504 0.2236 1.0414 0.180 Uiso 1 1 calc R . . . .
C8 C 0.9438(7) 0.1803(11) 1.0450(9) 0.224(6) Uani 1 1 d D U . . .
H8A H 0.9652 0.1322 1.0542 0.268 Uiso 1 1 calc R . . . .
H8B H 0.9435 0.1955 0.9975 0.268 Uiso 1 1 calc R . . . .
C9 C 0.1872(4) 0.3110(4) 0.6025(3) 0.071(3) Uani 0.761(9) 1 d D U . A 1
H9A H 0.2336 0.3266 0.6070 0.085 Uiso 0.761(9) 1 calc R . . A 1
H9B H 0.1624 0.3533 0.6122 0.085 Uiso 0.761(9) 1 calc R . . A 1
C10 C 0.1884(4) 0.2504(5) 0.6576(3) 0.118(4) Uani 0.761(9) 1 d DG U . A 1
H10A H 0.2069 0.2703 0.7053 0.141 Uiso 0.761(9) 1 calc R . . A 1
H10B H 0.2181 0.2108 0.6518 0.141 Uiso 0.761(9) 1 calc R . . A 1
C11 C 0.1164(5) 0.2196(5) 0.6490(4) 0.151(5) Uani 0.761(9) 1 d DG U . A 1
H11A H 0.1194 0.1791 0.6819 0.181 Uiso 0.761(9) 1 calc R . . A 1
H11B H 0.0884 0.2577 0.6608 0.181 Uiso 0.761(9) 1 calc R . . A 1
C12 C 0.0825(4) 0.1927(5) 0.5724(4) 0.154(6) Uani 0.761(9) 1 d DG U . A 1
H12A H 0.1074 0.1504 0.5627 0.185 Uiso 0.761(9) 1 calc R . . A 1
H12B H 0.0361 0.1772 0.5679 0.185 Uiso 0.761(9) 1 calc R . . A 1
C13 C 0.0814(3) 0.2533(5) 0.5173(4) 0.102(4) Uani 0.761(9) 1 d DG U . A 1
H13A H 0.0517 0.2929 0.5231 0.122 Uiso 0.761(9) 1 calc R . . A 1
H13B H 0.0629 0.2334 0.4697 0.122 Uiso 0.761(9) 1 calc R . . A 1
C14 C 0.1533(3) 0.2841(4) 0.5259(3) 0.071(3) Uani 0.761(9) 1 d DG U . A 1
H14 H 0.1806 0.2417 0.5196 0.085 Uiso 0.761(9) 1 calc R . . A 1
C9A C 0.1467(9) 0.3260(7) 0.5864(10) 0.058(6) Uani 0.239(9) 1 d D U . A 2
H9AA H 0.1759 0.3664 0.6092 0.069 Uiso 0.239(9) 1 calc R . . A 2
H9AB H 0.1046 0.3465 0.5559 0.069 Uiso 0.239(9) 1 calc R . . A 2
C10A C 0.1307(10) 0.2775(10) 0.6439(8) 0.060(6) Uani 0.239(9) 1 d DG U . A 2
H10C H 0.1052 0.3061 0.6691 0.072 Uiso 0.239(9) 1 calc R . . A 2
H10D H 0.1731 0.2622 0.6781 0.072 Uiso 0.239(9) 1 calc R . . A 2
C11A C 0.0891(10) 0.2091(10) 0.6109(12) 0.126(11) Uani 0.239(9) 1 d DG U . A 2
H11C H 0.0829 0.1780 0.6487 0.151 Uiso 0.239(9) 1 calc R . . A 2
H11D H 0.0443 0.2243 0.5814 0.151 Uiso 0.239(9) 1 calc R . . A 2
C12A C 0.1249(10) 0.1649(7) 0.5653(10) 0.067(7) Uani 0.239(9) 1 d DG U . A 2
H12C H 0.1670 0.1443 0.5959 0.081 Uiso 0.239(9) 1 calc R . . A 2
H12D H 0.0957 0.1243 0.5425 0.081 Uiso 0.239(9) 1 calc R . . A 2
C13A C 0.1408(10) 0.2133(9) 0.5079(8) 0.066(6) Uani 0.239(9) 1 d DG U . A 2
H13C H 0.0984 0.2287 0.4737 0.079 Uiso 0.239(9) 1 calc R . . A 2
H13D H 0.1663 0.1848 0.4825 0.079 Uiso 0.239(9) 1 calc R . . A 2
C14A C 0.1825(8) 0.2817(9) 0.5408(9) 0.095(8) Uani 0.239(9) 1 d DG U . A 2
H14A H 0.2317 0.2743 0.5615 0.114 Uiso 0.239(9) 1 calc R . . A 2

loop_
_atom_site_aniso_label
_atom_site_aniso_U_11
_atom_site_aniso_U_22
_atom_site_aniso_U_33
_atom_site_aniso_U_23
_atom_site_aniso_U_13
_atom_site_aniso_U_12
Cu01 0.0322(4) 0.0366(5) 0.0270(4) 0.000 0.0078(4) 0.000
Cu02 0.0410(4) 0.0377(4) 0.0369(4) 0.0015(3) 0.0111(3) -0.0043(3)
Cu03 0.0338(3) 0.0355(3) 0.0271(3) 0.0008(3) 0.0110(3) -0.0019(3)
Cu04 0.0316(4) 0.0343(5) 0.0278(4) 0.000 0.0096(4) 0.000
Cl05 0.0436(7) 0.0500(8) 0.0337(7) -0.0094(6) 0.0111(6) -0.0036(6)
Cl06 0.0323(6) 0.0420(7) 0.0308(7) 0.0017(5) 0.0096(5) -0.0003(5)
Cl07 0.0429(7) 0.0476(7) 0.0402(7) 0.0040(6) 0.0209(6) -0.0039(6)
Cl08 0.0460(7) 0.0565(9) 0.0315(7) -0.0088(6) 0.0115(6) -0.0009(6)
Cl09 0.0323(6) 0.0396(7) 0.0316(7) 0.0000(5) 0.0096(5) 0.0004(5)
Cl0A 0.0550(9) 0.0630(11) 0.0547(10) 0.0030(8) -0.0016(8) -0.0211(8)
Cl0B 0.0363(6) 0.0577(8) 0.0255(6) -0.0052(6) 0.0111(5) -0.0044(6)
Cl0C 0.0411(6) 0.0536(7) 0.0404(7) 0.0045(6) 0.0140(5) 0.0151(5)
Cl0D 0.0417(7) 0.0587(9) 0.0358(7) -0.0151(6) 0.0105(6) -0.0019(6)
Cl0E 0.0550(8) 0.0527(8) 0.0552(9) 0.0066(7) 0.0258(7) -0.0058(7)
Cl0F 0.0412(7) 0.0490(8) 0.0369(7) -0.0031(6) 0.0061(6) -0.0084(6)
Cl0G 0.0504(7) 0.0777(10) 0.0411(8) 0.0049(7) 0.0127(6) 0.0249(7)
N00H 0.043(2) 0.048(3) 0.039(3) 0.004(2) 0.016(2) 0.003(2)
N00I 0.035(2) 0.053(3) 0.030(2) 0.0006(18) 0.0065(17) -0.0063(19)
C00J 0.041(3) 0.057(4) 0.036(3) 0.010(3) 0.009(2) 0.011(3)
N00K 0.036(2) 0.042(2) 0.026(2) 0.0001(18) 0.0069(18) 0.0086(19)
N00L 0.050(2) 0.057(3) 0.046(3) -0.002(2) 0.015(2) 0.006(2)
N00M 0.040(2) 0.047(2) 0.037(2) -0.0050(19) 0.0124(19) -0.0042(19)
C00N 0.038(3) 0.059(3) 0.033(3) 0.004(2) 0.005(2) -0.003(2)
N00O 0.056(3) 0.057(3) 0.048(3) 0.013(2) 0.012(2) 0.004(2)
C00P 0.067(4) 0.072(4) 0.038(3) 0.003(3) 0.005(3) -0.020(3)
C00Q 0.054(3) 0.073(4) 0.039(3) 0.010(3) 0.012(3) -0.002(3)
C00R 0.095(6) 0.137(7) 0.034(4) 0.008(4) -0.001(4) -0.008(5)
C00S 0.060(4) 0.054(3) 0.030(3) 0.005(2) 0.011(2) 0.007(3)
C00T 0.036(2) 0.039(3) 0.029(3) -0.001(2) 0.010(2) 0.002(2)
C00U 0.091(4) 0.048(3) 0.045(3) -0.012(2) 0.016(3) 0.005(3)
C00V 0.101(5) 0.088(5) 0.030(3) -0.008(3) 0.007(3) -0.010(4)
C00W 0.078(4) 0.061(4) 0.051(4) -0.005(3) -0.002(3) 0.008(3)
C00X 0.063(3) 0.052(3) 0.032(3) -0.004(2) 0.007(2) 0.018(3)
C00Y 0.052(3) 0.050(3) 0.075(4) -0.010(3) 0.028(3) -0.002(2)
C00Z 0.084(4) 0.082(5) 0.068(4) -0.026(3) 0.030(3) -0.035(4)
C010 0.064(3) 0.064(3) 0.051(3) 0.016(3) 0.023(3) -0.005(3)
C011 0.127(7) 0.110(7) 0.046(4) -0.007(4) 0.008(4) -0.021(5)
C012 0.048(3) 0.043(3) 0.027(3) 0.004(2) 0.014(2) 0.001(2)
C013 0.063(4) 0.102(6) 0.047(4) 0.016(4) 0.007(3) 0.010(4)
C014 0.056(3) 0.066(4) 0.056(4) -0.014(3) 0.013(3) -0.012(3)
C015 0.078(4) 0.072(4) 0.042(3) 0.008(3) 0.026(3) -0.016(3)
C017 0.110(6) 0.083(5) 0.051(4) -0.015(4) -0.011(4) -0.003(4)
C018 0.063(4) 0.081(5) 0.092(5) 0.036(4) 0.033(4) 0.007(3)
C019 0.077(4) 0.061(4) 0.039(3) -0.012(3) 0.011(3) -0.003(3)
C01A 0.068(4) 0.060(3) 0.029(3) 0.003(2) 0.012(2) -0.004(3)
C01B 0.098(6) 0.205(10) 0.045(4) -0.031(5) -0.002(4) -0.039(6)
C01C 0.082(5) 0.103(5) 0.038(3) -0.022(3) 0.006(3) -0.017(4)
C01E 0.065(4) 0.074(4) 0.070(4) -0.025(3) 0.019(3) -0.010(3)
C01F 0.051(3) 0.071(4) 0.036(3) -0.005(3) 0.015(2) -0.009(3)
C01G 0.057(3) 0.072(4) 0.033(3) -0.007(3) 0.002(3) -0.003(3)
C01I 0.100(5) 0.075(4) 0.056(4) 0.006(3) -0.008(4) 0.027(4)
C01J 0.194(9) 0.079(5) 0.067(5) -0.020(4) -0.009(5) -0.011(5)
C01K 0.099(6) 0.123(7) 0.042(4) -0.010(4) -0.027(4) 0.005(5)
C01L 0.109(7) 0.151(9) 0.132(8) 0.060(7) 0.062(6) -0.011(6)
C01M 0.084(4) 0.042(3) 0.032(3) 0.007(2) 0.010(2) 0.015(2)
C01Q 0.126(7) 0.076(5) 0.059(4) -0.010(4) 0.006(4) -0.019(5)
C7 0.131(8) 0.113(7) 0.053(4) -0.016(4) 0.015(5) -0.037(6)
C3 0.087(5) 0.073(5) 0.081(5) -0.017(4) 0.000(4) -0.012(4)
C2 0.207(10) 0.209(10) 0.205(10) -0.001(8) 0.030(8) -0.014(9)
C1 0.179(8) 0.156(9) 0.154(8) 0.034(7) -0.004(7) -0.012(7)
C4 0.213(9) 0.226(11) 0.154(8) 0.016(8) -0.007(7) -0.035(9)
C5 0.186(9) 0.195(10) 0.136(7) 0.018(6) 0.006(6) -0.108(8)
C6 0.127(7) 0.179(9) 0.138(7) 0.002(6) 0.029(5) -0.062(6)
C8 0.194(9) 0.242(12) 0.237(10) -0.021(9) 0.066(7) -0.048(8)
C9 0.099(7) 0.062(5) 0.065(5) -0.012(4) 0.046(5) -0.036(5)
C10 0.180(11) 0.093(7) 0.081(7) -0.003(5) 0.040(7) -0.057(7)
C11 0.176(9) 0.148(9) 0.118(8) 0.038(7) 0.025(6) -0.091(7)
C12 0.173(10) 0.144(9) 0.134(8) 0.039(7) 0.027(7) -0.082(8)
C13 0.085(6) 0.097(7) 0.123(7) 0.027(5) 0.031(5) -0.029(5)
C14 0.094(6) 0.052(5) 0.072(5) -0.022(4) 0.033(4) -0.037(4)
C9A 0.021(9) 0.075(12) 0.076(12) 0.007(9) 0.013(9) -0.012(8)
C10A 0.049(12) 0.060(12) 0.079(13) 0.002(9) 0.033(10) -0.004(9)
C11A 0.140(15) 0.119(14) 0.130(15) -0.008(10) 0.057(11) -0.031(10)
C12A 0.060(14) 0.056(11) 0.080(14) -0.004(9) 0.013(11) -0.019(9)
C13A 0.042(11) 0.064(11) 0.088(14) 0.019(9) 0.014(10) 0.009(8)
C14A 0.089(16) 0.090(13) 0.116(13) 0.008(10) 0.048(11) -0.004(10)

loop_
_atom_type_symbol
_atom_type_description
_atom_type_scat_dispersion_real
_atom_type_scat_dispersion_imag
_atom_type_scat_source
C C 0.0033 0.0016 'International Tables Vol C Tables 4.2.6.8 and 6.1.1.4'
H H 0.0000 0.0000 'International Tables Vol C Tables 4.2.6.8 and 6.1.1.4'
Cl Cl 0.1484 0.1585 'International Tables Vol C Tables 4.2.6.8 and 6.1.1.4'
Cu Cu 0.3201 1.2651 'International Tables Vol C Tables 4.2.6.8 and 6.1.1.4'
N N 0.0061 0.0033 'International Tables Vol C Tables 4.2.6.8 and 6.1.1.4'

loop_
_geom_angle_atom_site_label_1
_geom_angle_atom_site_label_2
_geom_angle_atom_site_label_3
_geom_angle
_geom_angle_site_symmetry_1
_geom_angle_site_symmetry_3
_geom_angle_publ_flag
Cl05 Cu01 Cl05 142.59(9) . 2_657 ?
Cl06 Cu01 Cl05 94.26(5) 2_657 2_657 ?
Cl06 Cu01 Cl05 94.26(5) . . ?
Cl06 Cu01 Cl05 96.51(5) . 2_657 ?
Cl06 Cu01 Cl05 96.51(5) 2_657 . ?
Cl06 Cu01 Cl06 145.98(8) 2_657 . ?
Cl08 Cu02 Cl08 83.09(6) . 2_657 ?
Cl0A Cu02 Cl08 173.36(7) . 2_657 ?
Cl0A Cu02 Cl08 91.85(6) . . ?
Cl0A Cu02 Cl0E 93.15(7) . . ?
Cl0E Cu02 Cl08 167.49(7) . . ?
Cl0E Cu02 Cl08 90.97(6) . 2_657 ?
Cl07 Cu03 Cl09 94.46(5) . . ?
Cl07 Cu03 Cl0B 92.15(5) . 2_656 ?
Cl07 Cu03 Cl0B 167.80(6) . . ?
Cl0B Cu03 Cl09 93.88(5) 2_656 . ?
Cl0B Cu03 Cl09 96.94(5) . . ?
Cl0B Cu03 Cl0B 82.76(5) . 2_656 ?
Cl0F Cu03 Cl07 92.43(5) . . ?
Cl0F Cu03 Cl09 92.93(5) . . ?
Cl0F Cu03 Cl0B 91.33(5) . . ?
Cl0F Cu03 Cl0B 171.47(6) . 2_656 ?
Cl09 Cu04 Cl09 148.17(8) 2_656 . ?
Cl09 Cu04 Cl0D 95.17(5) 2_656 2_656 ?
Cl09 Cu04 Cl0D 94.47(5) . 2_656 ?
Cl09 Cu04 Cl0D 94.47(5) 2_656 . ?
Cl09 Cu04 Cl0D 95.17(5) . . ?
Cl0D Cu04 Cl0D 144.30(10) 2_656 . ?
Cu02 Cl08 Cu02 96.49(6) . 2_657 ?
Cu04 Cl09 Cu03 97.03(5) . . ?
Cu03 Cl0B Cu03 97.19(5) . 2_656 ?
H00E N00H H00F 109.5 . . ?
H00E N00H H00G 109.5 . . ?
H00F N00H H00G 109.5 . . ?
C00J N00H H00E 109.5 . . ?
C00J N00H H00F 109.5 . . ?
C00J N00H H00G 109.5 . . ?
H00M N00I H00N 109.5 . . ?
H00M N00I H00O 109.5 . . ?
H00N N00I H00O 109.5 . . ?
C00N N00I H00M 109.5 . . ?
C00N N00I H00N 109.5 . . ?
C00N N00I H00O 109.5 . . ?
N00H C00J H00J 106.8 . . ?
N00H C00J C00Q 109.8(5) . . ?
C00Q C00J H00J 106.8 . . ?
C010 C00J N00H 107.8(5) . . ?
C010 C00J H00J 106.8 . . ?
C010 C00J C00Q 118.3(5) . . ?
H00S N00K H00T 109.5 . . ?
H00S N00K H00U 109.5 . . ?
H00T N00K H00U 109.5 . . ?
C012 N00K H00S 109.5 . . ?
C012 N00K H00T 109.5 . . ?
C012 N00K H00U 109.5 . . ?
H00A N00L H00B 109.5 . . ?
H00A N00L H00C 109.5 . . ?
H00B N00L H00C 109.5 . . ?
C00Y N00L H00A 109.5 . . ?
C00Y N00L H00B 109.5 . . ?
C00Y N00L H00C 109.5 . . ?
H0AA N00M H 109.5 . . ?
H0AA N00M HA 109.5 . . ?
H N00M HA 109.5 . . ?
C01A N00M H0AA 109.5 . . ?
C01A N00M H 109.5 . . ?
C01A N00M HA 109.5 . . ?
N00I C00N H00P 106.2 . . ?
N00I C00N C00P 110.2(5) . . ?
N00I C00N C015 109.0(4) . . ?
C00P C00N H00P 106.2 . . ?
C015 C00N H00P 106.2 . . ?
C015 C00N C00P 118.3(5) . . ?
H7AA N00O HB 109.5 . . ?
H7AA N00O HC 109.5 . . ?
HB N00O HC 109.5 . . ?
C018 N00O H7AA 109.5 . . ?
C018 N00O HB 109.5 . . ?
C018 N00O HC 109.5 . . ?
C00N C00P H00R 107.5 . . ?
C017 C00P C00N 113.7(6) . . ?
C017 C00P H00R 107.5 . . ?
C017 C00P C01K 110.3(7) . . ?
C01K C00P C00N 110.2(6) . . ?
C01K C00P H00R 107.5 . . ?
C00J C00Q H00Q 107.0 . . ?
C00J C00Q C00W 114.0(5) . . ?
C00J C00Q C013 110.6(6) . . ?
C00W C00Q H00Q 107.0 . . ?
C00W C00Q C013 110.8(6) . . ?
C013 C00Q H00Q 107.0 . . ?
H00H C00R H00I 108.0 . . ?
C011 C00R H00H 109.3 . . ?
C011 C00R H00I 109.3 . . ?
C011 C00R C013 111.5(7) . . ?
C013 C00R H00H 109.3 . . ?
C013 C00R H00I 109.3 . . ?
H00V C00S H00W 107.7 . . ?
C00T C00S H00V 108.9 . . ?
C00T C00S H00W 108.9 . . ?
C01G C00S H00V 108.9 . . ?
C01G C00S H00W 108.9 . . ?
C01G C00S C00T 113.2(5) . . ?
C00S C00T H00X 107.1 . . ?
C00S C00T C012 110.6(4) . . ?
C00X C00T C00S 110.0(5) . . ?
C00X C00T H00X 107.1 . . ?
C00X C00T C012 114.4(4) . . ?
C012 C00T H00X 107.1 . . ?
H00Z C00U HD 108.1 . . ?
C00X C00U H00Z 109.5 . . ?
C00X C00U HD 109.5 . . ?
C019 C00U H00Z 109.5 . . ?
C019 C00U HD 109.5 . . ?
C019 C00U C00X 110.6(6) . . ?
H1AA C00V HE 108.0 . . ?
C01C C00V H1AA 109.4 . . ?
C01C C00V HE 109.4 . . ?
C01F C00V H1AA 109.4 . . ?
C01F C00V HE 109.4 . . ?
C01F C00V C01C 111.2(6) . . ?
C00Q C00W H00K 109.4 . . ?
C00Q C00W H00L 109.4 . . ?
C00Q C00W C01Q 111.1(6) . . ?
H00K C00W H00L 108.0 . . ?
C01Q C00W H00K 109.4 . . ?
C01Q C00W H00L 109.4 . . ?
C00T C00X C00U 111.7(5) . . ?
C00T C00X H00 109.3 . . ?
C00T C00X HF 109.3 . . ?
C00U C00X H00 109.3 . . ?
C00U C00X HF 109.3 . . ?
H00 C00X HF 107.9 . . ?
N00L C00Y H00Y 107.8 . . ?
N00L C00Y H00D 111.1 . . ?
N00L C00Y C3 107.6(5) . . ?
N00L C00Y C14 108.4(5) . . ?
N00L C00Y C14A 88.4(6) . . ?
C3 C00Y H00Y 107.8 . . ?
C3 C00Y H00D 111.1 . . ?
C3 C00Y C14 117.2(5) . . ?
C3 C00Y C14A 124.8(8) . . ?
C14 C00Y H00Y 107.8 . . ?
C14A C00Y H00D 111.1 . . ?
H2AA C00Z HG 108.1 . . ?
C01C C00Z H2AA 109.6 . . ?
C01C C00Z HG 109.6 . . ?
C01C C00Z C01E 110.2(6) . . ?
C01E C00Z H2AA 109.6 . . ?
C01E C00Z HG 109.6 . . ?
C00J C010 H01A 109.5 . . ?
C00J C010 H01B 109.5 . . ?
C00J C010 H01C 109.5 . . ?
H01A C010 H01B 109.5 . . ?
H01A C010 H01C 109.5 . . ?
H01B C010 H01C 109.5 . . ?
C00R C011 H01D 109.8 . . ?
C00R C011 H01E 109.8 . . ?
H01D C011 H01E 108.3 . . ?
C01Q C011 C00R 109.3(8) . . ?
C01Q C011 H01D 109.8 . . ?
C01Q C011 H01E 109.8 . . ?
N00K C012 C00T 110.0(4) . . ?
N00K C012 H012 108.0 . . ?
C00T C012 H012 108.0 . . ?
C01M C012 N00K 108.1(4) . . ?
C01M C012 C00T 114.5(4) . . ?
C01M C012 H012 108.0 . . ?
C00Q C013 C00R 110.2(7) . . ?
C00Q C013 H01F 109.6 . . ?
C00Q C013 H01G 109.6 . . ?
C00R C013 H01F 109.6 . . ?
C00R C013 H01G 109.6 . . ?
H01F C013 H01G 108.1 . . ?
H01Z C014 HH 107.7 . . ?
C01E C014 H01Z 108.8 . . ?
C01E C014 HH 108.8 . . ?
C01F C014 H01Z 108.8 . . ?
C01F C014 HH 108.8 . . ?
C01F C014 C01E 113.8(5) . . ?
C00N C015 H01J 109.5 . . ?
C00N C015 H01K 109.5 . . ?
C00N C015 H01L 109.5 . . ?
H01J C015 H01K 109.5 . . ?
H01J C015 H01L 109.5 . . ?
H01K C015 H01L 109.5 . . ?
C00P C017 H01M 109.7 . . ?
C00P C017 H01N 109.7 . . ?
C00P C017 C01J 109.8(7) . . ?
H01M C017 H01N 108.2 . . ?
C01J C017 H01M 109.7 . . ?
C01J C017 H01N 109.7 . . ?
N00O C018 H018 108.7 . . ?
N00O C018 C01L 107.7(6) . . ?
C01L C018 H018 108.7 . . ?
C6 C018 N00O 111.8(8) . . ?
C6 C018 H018 108.7 . . ?
C6 C018 C01L 111.2(9) . . ?
C00U C019 H01U 109.3 . . ?
C00U C019 H01V 109.3 . . ?
H01U C019 H01V 107.9 . . ?
C01G C019 C00U 111.7(6) . . ?
C01G C019 H01U 109.3 . . ?
C01G C019 H01V 109.3 . . ?
N00M C01A H01 108.4 . . ?
N00M C01A C01F 110.0(5) . . ?
N00M C01A C01I 107.0(5) . . ?
C01F C01A H01 108.4 . . ?
C01I C01A H01 108.4 . . ?
C01I C01A C01F 114.6(5) . . ?
H01O C01B H01P 108.0 . . ?
C01K C01B H01O 109.5 . . ?
C01K C01B H01P 109.5 . . ?
C7 C01B H01O 109.5 . . ?
C7 C01B H01P 109.5 . . ?
C7 C01B C01K 110.9(7) . . ?
C00V C01C H3AA 109.2 . . ?
C00V C01C HI 109.2 . . ?
C00Z C01C C00V 111.9(6) . . ?
C00Z C01C H3AA 109.2 . . ?
C00Z C01C HI 109.2 . . ?
H3AA C01C HI 107.9 . . ?
C00Z C01E C014 111.4(6) . . ?
C00Z C01E H4AA 109.3 . . ?
C00Z C01E HJ 109.3 . . ?
C014 C01E H4AA 109.3 . . ?
C014 C01E HJ 109.3 . . ?
H4AA C01E HJ 108.0 . . ?
C00V C01F H5AA 107.5 . . ?
C014 C01F C00V 111.4(6) . . ?
C014 C01F C01A 112.7(5) . . ?
C014 C01F H5AA 107.5 . . ?
C01A C01F C00V 110.0(5) . . ?
C01A C01F H5AA 107.5 . . ?
C00S C01G H01W 109.4 . . ?
C00S C01G H01X 109.4 . . ?
C019 C01G C00S 111.2(5) . . ?
C019 C01G H01W 109.4 . . ?
C019 C01G H01X 109.4 . . ?
H01W C01G H01X 108.0 . . ?
C01A C01I H6AA 109.5 . . ?
C01A C01I HK 109.5 . . ?
C01A C01I HL 109.5 . . ?
H6AA C01I HK 109.5 . . ?
H6AA C01I HL 109.5 . . ?
HK C01I HL 109.5 . . ?
C017 C01J H01Q 109.5 . . ?
C017 C01J H01R 109.5 . . ?
H01Q C01J H01R 108.0 . . ?
C7 C01J C017 110.9(8) . . ?
C7 C01J H01Q 109.5 . . ?
C7 C01J H01R 109.5 . . ?
C00P C01K C01B 108.0(8) . . ?
C00P C01K H01S 110.1 . . ?
C00P C01K H01T 110.1 . . ?
C01B C01K H01S 110.1 . . ?
C01B C01K H01T 110.1 . . ?
H01S C01K H01T 108.4 . . ?
C018 C01L H8AA 109.5 . . ?
C018 C01L HM 109.5 . . ?
C018 C01L HN 109.5 . . ?
H8AA C01L HM 109.5 . . ?
H8AA C01L HN 109.5 . . ?
HM C01L HN 109.5 . . ?
C012 C01M H01Y 109.5 . . ?
C012 C01M HO 109.5 . . ?
C012 C01M HP 109.5 . . ?
H01Y C01M HO 109.5 . . ?
H01Y C01M HP 109.5 . . ?
HO C01M HP 109.5 . . ?
C00W C01Q H01H 109.6 . . ?
C00W C01Q H01I 109.6 . . ?
C011 C01Q C00W 110.4(7) . . ?
C011 C01Q H01H 109.6 . . ?
C011 C01Q H01I 109.6 . . ?
H01H C01Q H01I 108.1 . . ?
C01B C7 C01J 106.7(9) . . ?
C01B C7 H7A 110.4 . . ?
C01B C7 H7B 110.4 . . ?
C01J C7 H7A 110.4 . . ?
C01J C7 H7B 110.4 . . ?
H7A C7 H7B 108.6 . . ?
C00Y C3 H3A 109.5 . . ?
C00Y C3 H3B 109.5 . . ?
C00Y C3 H3C 109.5 . . ?
H3A C3 H3B 109.5 . . ?
H3A C3 H3C 109.5 . . ?
H3B C3 H3C 109.5 . . ?
H2A C2 H2B 109.3 . . ?
C1 C2 H2A 111.4 . . ?
C1 C2 H2B 111.4 . . ?
C8 C2 H2A 111.4 . . ?
C8 C2 H2B 111.4 . . ?
C8 C2 C1 101.7(13) . . ?
C2 C1 H1A 109.8 . . ?
C2 C1 H1B 109.8 . . ?
H1A C1 H1B 108.2 . . ?
C4 C1 C2 109.5(12) . . ?
C4 C1 H1A 109.8 . . ?
C4 C1 H1B 109.8 . . ?
C1 C4 H4A 110.3 . . ?
C1 C4 H4B 110.3 . . ?
H4A C4 H4B 108.6 . . ?
C5 C4 C1 107.1(13) . . ?
C5 C4 H4A 110.3 . . ?
C5 C4 H4B 110.3 . . ?
C4 C5 H5A 107.4 . . ?
C4 C5 H5B 107.4 . . ?
H5A C5 H5B 107.0 . . ?
C6 C5 C4 119.6(11) . . ?
C6 C5 H5A 107.4 . . ?
C6 C5 H5B 107.4 . . ?
C018 C6 H6 110.8 . . ?
C018 C6 C8 106.2(12) . . ?
C5 C6 C018 114.3(11) . . ?
C5 C6 H6 110.8 . . ?
C5 C6 C8 103.7(12) . . ?
C8 C6 H6 110.8 . . ?
C2 C8 C6 111.4(14) . . ?
C2 C8 H8A 109.3 . . ?
C2 C8 H8B 109.3 . . ?
C6 C8 H8A 109.3 . . ?
C6 C8 H8B 109.3 . . ?
H8A C8 H8B 108.0 . . ?
H9A C9 H9B 108.0 . . ?
C10 C9 H9A 109.3 . . ?
C10 C9 H9B 109.3 . . ?
C10 C9 C14 111.5 . . ?
C14 C9 H9A 109.3 . . ?
C14 C9 H9B 109.3 . . ?
C9 C10 H10A 109.3 . . ?
C9 C10 H10B 109.3 . . ?
C9 C10 C11 111.4 . . ?
H10A C10 H10B 108.0 . . ?
C11 C10 H10A 109.3 . . ?
C11 C10 H10B 109.3 . . ?
C10 C11 H11A 109.3 . . ?
C10 C11 H11B 109.3 . . ?
H11A C11 H11B 108.0 . . ?
C12 C11 C10 111.5 . . ?
C12 C11 H11A 109.3 . . ?
C12 C11 H11B 109.3 . . ?
C11 C12 H12A 109.3 . . ?
C11 C12 H12B 109.3 . . ?
H12A C12 H12B 108.0 . . ?
C13 C12 C11 111.5 . . ?
C13 C12 H12A 109.3 . . ?
C13 C12 H12B 109.3 . . ?
C12 C13 H13A 109.3 . . ?
C12 C13 H13B 109.3 . . ?
C12 C13 C14 111.5 . . ?
H13A C13 H13B 108.0 . . ?
C14 C13 H13A 109.3 . . ?
C14 C13 H13B 109.3 . . ?
C00Y C14 C9 112.9(4) . . ?
C00Y C14 C13 115.5(5) . . ?
C00Y C14 H14 105.3 . . ?
C9 C14 C13 111.5 . . ?
C9 C14 H14 105.3 . . ?
C13 C14 H14 105.3 . . ?
H9AA C9A H9AB 108.0 . . ?
C10A C9A H9AA 109.3 . . ?
C10A C9A H9AB 109.3 . . ?
C10A C9A C14A 111.5 . . ?
C14A C9A H9AA 109.3 . . ?
C14A C9A H9AB 109.3 . . ?
C9A C10A H10C 109.3 . . ?
C9A C10A H10D 109.3 . . ?
C9A C10A C11A 111.5 . . ?
H10C C10A H10D 108.0 . . ?
C11A C10A H10C 109.3 . . ?
C11A C10A H10D 109.3 . . ?
C10A C11A H11C 109.3 . . ?
C10A C11A H11D 109.3 . . ?
H11C C11A H11D 108.0 . . ?
C12A C11A C10A 111.5 . . ?
C12A C11A H11C 109.3 . . ?
C12A C11A H11D 109.3 . . ?
C11A C12A H12C 109.3 . . ?
C11A C12A H12D 109.3 . . ?
H12C C12A H12D 108.0 . . ?
C13A C12A C11A 111.5 . . ?
C13A C12A H12C 109.3 . . ?
C13A C12A H12D 109.3 . . ?
C12A C13A H13C 109.3 . . ?
C12A C13A H13D 109.3 . . ?
C12A C13A C14A 111.4 . . ?
H13C C13A H13D 108.0 . . ?
C14A C13A H13C 109.3 . . ?
C14A C13A H13D 109.3 . . ?
C00Y C14A H14A 116.0 . . ?
C9A C14A C00Y 94.7(10) . . ?
C9A C14A C13A 111.5 . . ?
C9A C14A H14A 116.0 . . ?
C13A C14A C00Y 99.4(10) . . ?
C13A C14A H14A 116.0 . . ?

loop_
_geom_bond_atom_site_label_1
_geom_bond_atom_site_label_2
_geom_bond_distance
_geom_bond_site_symmetry_2
_geom_bond_publ_flag
Cu01 Cl05 2.2744(14) . ?
Cu01 Cl05 2.2744(14) 2_657 ?
Cu01 Cl06 2.2538(12) . ?
Cu01 Cl06 2.2538(12) 2_657 ?
Cu02 Cl08 2.3161(15) . ?
Cu02 Cl08 2.3289(15) 2_657 ?
Cu02 Cl0A 2.2431(17) . ?
Cu02 Cl0E 2.2560(16) . ?
Cu03 Cl07 2.2614(13) . ?
Cu03 Cl09 2.7423(14) . ?
Cu03 Cl0B 2.3115(13) . ?
Cu03 Cl0B 2.3248(14) 2_656 ?
Cu03 Cl0F 2.2493(14) . ?
Cu04 Cl09 2.2459(12) 2_656 ?
Cu04 Cl09 2.2459(12) . ?
Cu04 Cl0D 2.2721(13) 2_656 ?
Cu04 Cl0D 2.2721(13) . ?
Cl08 Cu02 2.3288(15) 2_657 ?
Cl0B Cu03 2.3248(14) 2_656 ?
N00H H00E 0.8900 . ?
N00H H00F 0.8900 . ?
N00H H00G 0.8900 . ?
N00H C00J 1.500(7) . ?
N00I H00M 0.8900 . ?
N00I H00N 0.8900 . ?
N00I H00O 0.8900 . ?
N00I C00N 1.477(7) . ?
C00J H00J 0.9800 . ?
C00J C00Q 1.514(10) . ?
C00J C010 1.493(8) . ?
N00K H00S 0.8900 . ?
N00K H00T 0.8900 . ?
N00K H00U 0.8900 . ?
N00K C012 1.512(6) . ?
N00L H00A 0.8900 . ?
N00L H00B 0.8900 . ?
N00L H00C 0.8900 . ?
N00L C00Y 1.475(7) . ?
N00M H0AA 0.8900 . ?
N00M H 0.8900 . ?
N00M HA 0.8900 . ?
N00M C01A 1.516(7) . ?
C00N H00P 0.9800 . ?
C00N C00P 1.545(9) . ?
C00N C015 1.511(7) . ?
N00O H7AA 0.8900 . ?
N00O HB 0.8900 . ?
N00O HC 0.8900 . ?
N00O C018 1.497(8) . ?
C00P H00R 0.9800 . ?
C00P C017 1.494(11) . ?
C00P C01K 1.534(9) . ?
C00Q H00Q 0.9800 . ?
C00Q C00W 1.531(10) . ?
C00Q C013 1.534(9) . ?
C00R H00H 0.9700 . ?
C00R H00I 0.9700 . ?
C00R C011 1.539(14) . ?
C00R C013 1.546(13) . ?
C00S H00V 0.9700 . ?
C00S H00W 0.9700 . ?
C00S C00T 1.524(7) . ?
C00S C01G 1.508(8) . ?
C00T H00X 0.9800 . ?
C00T C00X 1.493(7) . ?
C00T C012 1.530(7) . ?
C00U H00Z 0.9700 . ?
C00U HD 0.9700 . ?
C00U C00X 1.531(9) . ?
C00U C019 1.520(9) . ?
C00V H1AA 0.9700 . ?
C00V HE 0.9700 . ?
C00V C01C 1.544(11) . ?
C00V C01F 1.543(8) . ?
C00W H00K 0.9700 . ?
C00W H00L 0.9700 . ?
C00W C01Q 1.535(10) . ?
C00X H00 0.9700 . ?
C00X HF 0.9700 . ?
C00Y H00Y 0.9800 . ?
C00Y H00D 0.9800 . ?
C00Y C3 1.504(10) . ?
C00Y C14 1.514(8) . ?
C00Y C14A 1.692(17) . ?
C00Z H2AA 0.9700 . ?
C00Z HG 0.9700 . ?
C00Z C01C 1.498(11) . ?
C00Z C01E 1.518(10) . ?
C010 H01A 0.9600 . ?
C010 H01B 0.9600 . ?
C010 H01C 0.9600 . ?
C011 H01D 0.9700 . ?
C011 H01E 0.9700 . ?
C011 C01Q 1.510(11) . ?
C012 H012 0.9800 . ?
C012 C01M 1.496(7) . ?
C013 H01F 0.9700 . ?
C013 H01G 0.9700 . ?
C014 H01Z 0.9700 . ?
C014 HH 0.9700 . ?
C014 C01E 1.538(9) . ?
C014 C01F 1.498(9) . ?
C015 H01J 0.9600 . ?
C015 H01K 0.9600 . ?
C015 H01L 0.9600 . ?
C017 H01M 0.9700 . ?
C017 H01N 0.9700 . ?
C017 C01J 1.551(12) . ?
C018 H018 0.9800 . ?
C018 C01L 1.556(11) . ?
C018 C6 1.460(14) . ?
C019 H01U 0.9700 . ?
C019 H01V 0.9700 . ?
C019 C01G 1.497(9) . ?
C01A H01 0.9800 . ?
C01A C01F 1.536(9) . ?
C01A C01I 1.523(9) . ?
C01B H01O 0.9700 . ?
C01B H01P 0.9700 . ?
C01B C01K 1.572(14) . ?
C01B C7 1.497(14) . ?
C01C H3AA 0.9700 . ?
C01C HI 0.9700 . ?
C01E H4AA 0.9700 . ?
C01E HJ 0.9700 . ?
C01F H5AA 0.9800 . ?
C01G H01W 0.9700 . ?
C01G H01X 0.9700 . ?
C01I H6AA 0.9600 . ?
C01I HK 0.9600 . ?
C01I HL 0.9600 . ?
C01J H01Q 0.9700 . ?
C01J H01R 0.9700 . ?
C01J C7 1.522(12) . ?
C01K H01S 0.9700 . ?
C01K H01T 0.9700 . ?
C01L H8AA 0.9600 . ?
C01L HM 0.9600 . ?
C01L HN 0.9600 . ?
C01M H01Y 0.9600 . ?
C01M HO 0.9600 . ?
C01M HP 0.9600 . ?
C01Q H01H 0.9700 . ?
C01Q H01I 0.9700 . ?
C7 H7A 0.9700 . ?
C7 H7B 0.9700 . ?
C3 H3A 0.9600 . ?
C3 H3B 0.9600 . ?
C3 H3C 0.9600 . ?
C2 H2A 0.9700 . ?
C2 H2B 0.9700 . ?
C2 C1 1.538(13) . ?
C2 C8 1.477(13) . ?
C1 H1A 0.9700 . ?
C1 H1B 0.9700 . ?
C1 C4 1.466(13) . ?
C4 H4A 0.9700 . ?
C4 H4B 0.9700 . ?
C4 C5 1.454(12) . ?
C5 H5A 0.9700 . ?
C5 H5B 0.9700 . ?
C5 C6 1.444(12) . ?
C6 H6 0.9800 . ?
C6 C8 1.486(12) . ?
C8 H8A 0.9700 . ?
C8 H8B 0.9700 . ?
C9 H9A 0.9700 . ?
C9 H9B 0.9700 . ?
C9 C10 1.5382 . ?
C9 C14 1.5383 . ?
C10 H10A 0.9700 . ?
C10 H10B 0.9700 . ?
C10 C11 1.5390 . ?
C11 H11A 0.9700 . ?
C11 H11B 0.9700 . ?
C11 C12 1.5383 . ?
C12 H12A 0.9700 . ?
C12 H12B 0.9700 . ?
C12 C13 1.5372 . ?
C13 H13A 0.9700 . ?
C13 H13B 0.9700 . ?
C13 C14 1.5384 . ?
C14 H14 0.9800 . ?
C9A H9AA 0.9700 . ?
C9A H9AB 0.9700 . ?
C9A C10A 1.5378 . ?
C9A C14A 1.5380 . ?
C10A H10C 0.9700 . ?
C10A H10D 0.9700 . ?
C10A C11A 1.5386 . ?
C11A H11C 0.9700 . ?
C11A H11D 0.9700 . ?
C11A C12A 1.5383 . ?
C12A H12C 0.9700 . ?
C12A H12D 0.9700 . ?
C12A C13A 1.5378 . ?
C13A H13C 0.9700 . ?
C13A H13D 0.9700 . ?
C13A C14A 1.5386 . ?
C14A H14A 0.9800 . ?

loop_
_geom_torsion_atom_site_label_1
_geom_torsion_atom_site_label_2
_geom_torsion_atom_site_label_3
_geom_torsion_atom_site_label_4
_geom_torsion
_geom_torsion_site_symmetry_1
_geom_torsion_site_symmetry_2
_geom_torsion_site_symmetry_3
_geom_torsion_site_symmetry_4
_geom_torsion_publ_flag
N00H C00J C00Q C00W -61.4(7) . . . . ?
N00H C00J C00Q C013 172.9(5) . . . . ?
N00I C00N C00P C017 -64.7(7) . . . . ?
N00I C00N C00P C01K 170.9(6) . . . . ?
C00J C00Q C00W C01Q 178.2(6) . . . . ?
C00J C00Q C013 C00R -178.1(6) . . . . ?
N00L C00Y C14 C9 51.1(6) . . . . ?
N00L C00Y C14 C13 -179.0(5) . . . . ?
N00L C00Y C14A C9A 110.9(6) . . . . ?
N00L C00Y C14A C13A -136.3(6) . . . . ?
N00M C01A C01F C00V 179.9(5) . . . . ?
N00M C01A C01F C014 54.9(7) . . . . ?
C00N C00P C017 C01J 177.4(7) . . . . ?
C00N C00P C01K C01B -175.6(7) . . . . ?
N00O C018 C6 C5 50.9(15) . . . . ?
N00O C018 C6 C8 164.6(10) . . . . ?
C00P C017 C01J C7 60.2(13) . . . . ?
C00Q C00W C01Q C011 58.8(10) . . . . ?
C00R C011 C01Q C00W -59.0(10) . . . . ?
C00S C00T C00X C00U 55.3(7) . . . . ?
C00S C00T C012 N00K 179.2(4) . . . . ?
C00S C00T C012 C01M -58.9(6) . . . . ?
C00T C00S C01G C019 53.8(7) . . . . ?
C00U C019 C01G C00S -53.9(8) . . . . ?
C00W C00Q C013 C00R 54.5(8) . . . . ?
C00X C00T C012 N00K 54.2(6) . . . . ?
C00X C00T C012 C01M 176.1(5) . . . . ?
C00X C00U C019 C01G 55.3(8) . . . . ?
C010 C00J C00Q C00W 62.9(7) . . . . ?
C010 C00J C00Q C013 -62.8(7) . . . . ?
C011 C00R C013 C00Q -56.1(9) . . . . ?
C012 C00T C00X C00U -179.5(5) . . . . ?
C013 C00Q C00W C01Q -56.2(8) . . . . ?
C013 C00R C011 C01Q 58.4(10) . . . . ?
C015 C00N C00P C017 61.5(8) . . . . ?
C015 C00N C00P C01K -62.8(8) . . . . ?
C017 C00P C01K C01B 58.0(10) . . . . ?
C017 C01J C7 C01B -61.0(13) . . . . ?
C018 C6 C8 C2 176.8(13) . . . . ?
C019 C00U C00X C00T -56.6(7) . . . . ?
C01C C00V C01F C014 -51.2(8) . . . . ?
C01C C00V C01F C01A -176.8(6) . . . . ?
C01C C00Z C01E C014 55.7(8) . . . . ?
C01E C00Z C01C C00V -58.0(8) . . . . ?
C01E C014 C01F C00V 50.6(8) . . . . ?
C01E C014 C01F C01A 174.8(6) . . . . ?
C01F C00V C01C C00Z 55.9(9) . . . . ?
C01F C014 C01E C00Z -53.2(8) . . . . ?
C01G C00S C00T C00X -54.4(7) . . . . ?
C01G C00S C00T C012 178.2(5) . . . . ?
C01I C01A C01F C00V -59.6(8) . . . . ?
C01I C01A C01F C014 175.5(6) . . . . ?
C01K C00P C017 C01J -58.2(9) . . . . ?
C01K C01B C7 C01J 61.9(11) . . . . ?
C01L C018 C6 C5 171.4(11) . . . . ?
C01L C018 C6 C8 -74.9(13) . . . . ?
C7 C01B C01K C00P -61.1(11) . . . . ?
C3 C00Y C14 C9 173.0(6) . . . . ?
C3 C00Y C14 C13 -57.0(7) . . . . ?
C3 C00Y C14A C9A -138.7(8) . . . . ?
C3 C00Y C14A C13A -25.9(9) . . . . ?
C2 C1 C4 C5 57.9(19) . . . . ?
C1 C2 C8 C6 70.3(19) . . . . ?
C1 C4 C5 C6 -54(2) . . . . ?
C4 C5 C6 C018 169.0(14) . . . . ?
C4 C5 C6 C8 54(2) . . . . ?
C5 C6 C8 C2 -62.4(19) . . . . ?
C8 C2 C1 C4 -67.0(19) . . . . ?
C9 C10 C11 C12 54.7 . . . . ?
C10 C9 C14 C00Y -173.3(6) . . . . ?
C10 C9 C14 C13 54.7 . . . . ?
C10 C11 C12 C13 -54.7 . . . . ?
C11 C12 C13 C14 54.7 . . . . ?
C12 C13 C14 C00Y 174.7(6) . . . . ?
C12 C13 C14 C9 -54.7 . . . . ?
C14 C00Y C14A C9A -64.8(17) . . . . ?
C14 C00Y C14A C13A 48.0(16) . . . . ?
C14 C9 C10 C11 -54.7 . . . . ?
C9A C10A C11A C12A 54.7 . . . . ?
C10A C9A C14A C00Y 156.7(11) . . . . ?
C10A C9A C14A C13A 54.7 . . . . ?
C10A C11A C12A C13A -54.7 . . . . ?
C11A C12A C13A C14A 54.7 . . . . ?
C12A C13A C14A C00Y -153.6(10) . . . . ?
C12A C13A C14A C9A -54.7 . . . . ?
C14A C00Y C14 C9 55.6(19) . . . . ?
C14A C00Y C14 C13 -174(2) . . . . ?
C14A C9A C10A C11A -54.6 . . . . ?
